data_1548817
loop_
_publ_author_name
'Zhao, Qing'
'Kulik, Heather J.'

_publ_section_title
;
 Where Does the Density Localize in the Solid State? Divergent Behavior
 for Hybrids and DFT+U
;
_journal_coden_ASTM JCTCCE
_journal_issue 2
_journal_name_full 'Journal of Chemical Theory and Computation'
_journal_page_first 670
_journal_page_last 683
_journal_paper_doi 10.1021/acs.jctc.7b01061
_journal_volume 14
_journal_year 2018
_chemical_formula_structural 'Ir O2'
_chemical_formula_sum 'Ir O2'
_chemical_name_structure_type Rutile-TiO2
_chemical_name_systematic 'Iridium(IV) oxide'
_space_group_IT_number 136
_symmetry_Int_Tables_number 136
_symmetry_space_group_name_Hall '-P 4n 2n'
_symmetry_space_group_name_H-M 'P 42/m n m'
_audit_creation_date 1999-01-19
_cell_angle_alpha 90.
_cell_angle_beta 90.
_cell_angle_gamma 90.
_cell_formula_units_Z 2
_cell_length_a 4.5051(3)
_cell_length_b 4.5051(3)
_cell_length_c 3.1586(2)
_cell_volume 64.107(7)
_exptl_crystal_density_diffrn 11.67
_refine_ls_R_factor_all 0.023
_cod_data_source_file IrO2.cif
_cod_data_source_block 84577-ICSD
_cod_original_cell_volume 64.11
_cod_original_formula_sum 'Ir1 O2'
_cod_related_same_structure_entry_code 2101854
_cod_database_code 1548817

loop_
_symmetry_equiv_pos_site_id
_symmetry_equiv_pos_as_xyz
1 '-y+1/2, x+1/2, -z+1/2'
2 'y+1/2, -x+1/2, -z+1/2'
3 'y, x, -z'
4 '-y, -x, -z'
5 'y+1/2, -x+1/2, z+1/2'
6 '-y+1/2, x+1/2, z+1/2'
7 '-y, -x, z'
8 'y, x, z'
9 'x+1/2, -y+1/2, -z+1/2'
10 '-x+1/2, y+1/2, -z+1/2'
11 'x, y, -z'
12 '-x, -y, -z'
13 '-x+1/2, y+1/2, z+1/2'
14 'x+1/2, -y+1/2, z+1/2'
15 '-x, -y, z'
16 'x, y, z'

loop_
_atom_site_aniso_label
_atom_site_aniso_type_symbol
_atom_site_aniso_U_11
_atom_site_aniso_U_22
_atom_site_aniso_U_33
_atom_site_aniso_U_12
_atom_site_aniso_U_13
_atom_site_aniso_U_23
Ir1 Ir4+ 0.0110(5) 0.0110(5) 0.0064(8) -.0004(4) 0 0
O1 O2- 0.0121(6) 0.0121(6) 0.0070(9) -.0029(4) 0 0

loop_
_atom_site_label
_atom_site_type_symbol
_atom_site_symmetry_multiplicity
_atom_site_Wyckoff_symbol
_atom_site_fract_x
_atom_site_fract_y
_atom_site_fract_z
_atom_site_occupancy
_atom_site_attached_hydrogens
Ir1 Ir4+ 2 a 0 0 0 1. 0
O1 O2- 4 f 0.3077(3) 0.3077(3) 0 1. 0

loop_
_atom_type_symbol
_atom_type_oxidation_number
Ir4+ 4
O2- -2

loop_
_citation_id
_citation_journal_full
_citation_year
_citation_journal_volume
_citation_page_first
_citation_page_last
_citation_journal_id_ASTM
_citation_doi
_citation_title
_citation_coordinate_linkage
primary 'Acta Crystallographica, Section B: Structural Science' 1997 53 373 380 ASBSDK 10.1107/S0108768197001468
;
 Structural studies of rutile-type metal dioxides
;
yes

loop_
_cod_changelog_entry_id
_cod_changelog_entry_author
_cod_changelog_entry_date
_cod_changelog_entry_text
1 'Vaitkus, Antanas' 2025-01-08T15:17:04+02:00
;
 Updated bibliographic information. Added more details to the CITATION data
 loop.
;
2 'Vaitkus, Antanas' 2025-01-08T17:05:50+02:00
;
 Marked entry as describing the same crystal as entry 2101854.
;
